data_7248399
loop_
_publ_author_name
'Igoa Salda\~na, Fernando'
'L\'opez, Agust\'in'
'Gonz\'alez-Platas, Javier'
'Suescun, Leopoldo'
'Kremer, Carlos'
'Torres, Julia'

_publ_section_title
;
 Extended isomerism in heteronuclear metal--organic frameworks: synthetic
 strategies and crystal structures of lanthanide--cobalt--oxydiacetate
 systems
;
_journal_issue 19
_journal_name_full CrystEngComm
_journal_page_first 2560
_journal_page_last 2570
_journal_paper_doi 10.1039/D4CE00168K
_journal_volume 26
_journal_year 2024
_chemical_formula_sum 'C24 H42 Co3 O39 Y2'
_chemical_formula_weight 1309.18
_space_group_crystal_system cubic
_space_group_IT_number 228
_space_group_name_Hall '-F 4ud 2vw 3'
_space_group_name_H-M_alt 'F d -3 c :2'
_atom_sites_solution_hydrogens mixed
_audit_creation_method SHELXL-2018/3
_audit_update_record
;
2023-12-28 deposited with the CCDC.	2024-04-11 downloaded from the CCDC.
;
_cell_angle_alpha 90
_cell_angle_beta 90
_cell_angle_gamma 90
_cell_formula_units_Z 16
_cell_length_a 25.5971(7)
_cell_length_b 25.5971(7)
_cell_length_c 25.5971(7)
_cell_measurement_reflns_used 15079
_cell_measurement_temperature 296(2)
_cell_measurement_theta_max 26.22
_cell_measurement_theta_min 3.994
_cell_volume 16771.5(8)
_computing_structure_refinement 'SHELXL-2018/3 (Sheldrick, 2018)'
_computing_structure_solution 'SHELXT 2014/5 (Sheldrick, 2014)'
_diffrn_ambient_temperature 296(2)
_diffrn_detector_area_resol_mean 10.83333
_diffrn_measured_fraction_theta_full 0.997
_diffrn_measured_fraction_theta_max 0.998
_diffrn_measurement_device_type 'Bruker D8 Venture diffractometer'
_diffrn_measurement_method '\w and \j scans'
_diffrn_radiation_type MoK\a
_diffrn_radiation_wavelength 0.71073
_diffrn_reflns_av_R_equivalents 0.0379
_diffrn_reflns_av_unetI/netI 0.0106
_diffrn_reflns_Laue_measured_fraction_full 0.997
_diffrn_reflns_Laue_measured_fraction_max 0.998
_diffrn_reflns_limit_h_max 32
_diffrn_reflns_limit_h_min -36
_diffrn_reflns_limit_k_max 36
_diffrn_reflns_limit_k_min -33
_diffrn_reflns_limit_l_max 31
_diffrn_reflns_limit_l_min -36
_diffrn_reflns_number 33734
_diffrn_reflns_point_group_measured_fraction_full 0.997
_diffrn_reflns_point_group_measured_fraction_max 0.998
_diffrn_reflns_theta_full 25.242
_diffrn_reflns_theta_max 30.494
_diffrn_reflns_theta_min 3.183
_diffrn_source 'sealed tube'
_exptl_absorpt_coefficient_mu 4.026
_exptl_absorpt_correction_T_max 0.48
_exptl_absorpt_correction_T_min 0.45
_exptl_absorpt_correction_type multi-scan
_exptl_absorpt_process_details 'SADABS; Bruker, 2013'
_exptl_crystal_colour 'light pink'
_exptl_crystal_density_diffrn 2.074
_exptl_crystal_description cubic
_exptl_crystal_F_000 10512
_exptl_crystal_size_max 0.226
_exptl_crystal_size_mid 0.215
_exptl_crystal_size_min 0.201
_refine_diff_density_max 0.338
_refine_diff_density_min -0.581
_refine_diff_density_rms 0.076
_refine_ls_extinction_method none
_refine_ls_goodness_of_fit_ref 1.122
_refine_ls_hydrogen_treatment mixed
_refine_ls_matrix_type full
_refine_ls_number_parameters 71
_refine_ls_number_reflns 1076
_refine_ls_number_restraints 3
_refine_ls_restrained_S_all 1.121
_refine_ls_R_factor_all 0.0498
_refine_ls_R_factor_gt 0.0332
_refine_ls_shift/su_max 0.000
_refine_ls_shift/su_mean 0.000
_refine_ls_structure_factor_coef Fsqd
_refine_ls_weighting_details 'w=1/[\s^2^(Fo^2^)+(0.0442P)^2^+90.8619P] where P=(Fo^2^+2Fc^2^)/3'
_refine_ls_weighting_scheme calc
_refine_ls_wR_factor_gt 0.0923
_refine_ls_wR_factor_ref 0.1094
_reflns_Friedel_coverage 0.000
_reflns_number_gt 791
_reflns_number_total 1076
_reflns_threshold_expression 'I > 2\s(I)'
_cod_data_source_file d4ce00168k2.cif
_cod_data_source_block mo_180508_FI_YCooda_0m_a
_cod_depositor_comments 'Adding full bibliography for 7248398--7248415.cif.'
_cod_original_cell_volume 16771.5(14)
_cod_original_sg_symbol_Hall '-F 4cvw 2vw 3'
_cod_original_sg_symbol_H-M 'F d -3 c'
_cod_database_code 7248399
_shelx_shelxl_version_number 2018/3
_shelx_space_group_comment
;
The symmetry employed for this shelxl refinement is uniquely defined
by the following loop, which should always be used as a source of
symmetry information in preference to the above space-group names.
They are only intended as comments.
;
_shelx_estimated_absorpt_t_min 0.463
_shelx_estimated_absorpt_t_max 0.498

loop_
_space_group_symop_operation_xyz
'x, y, z'
'-x+1/4, -y+3/4, z+1/2'
'-x+3/4, y+1/2, -z+1/4'
'x+1/2, -y+1/4, -z+3/4'
'z, x, y'
'z+1/2, -x+1/4, -y+3/4'
'-z+1/4, -x+3/4, y+1/2'
'-z+3/4, x+1/2, -y+1/4'
'y, z, x'
'-y+3/4, z+1/2, -x+1/4'
'y+1/2, -z+1/4, -x+3/4'
'-y+1/4, -z+3/4, x+1/2'
'y+3/4, x+1/4, -z'
'-y+1/2, -x+1/2, -z+1/2'
'y+1/4, -x, z+3/4'
'-y, x+3/4, z+1/4'
'x+3/4, z+1/4, -y'
'-x, z+3/4, y+1/4'
'-x+1/2, -z+1/2, -y+1/2'
'x+1/4, -z, y+3/4'
'z+3/4, y+1/4, -x'
'z+1/4, -y, x+3/4'
'-z, y+3/4, x+1/4'
'-z+1/2, -y+1/2, -x+1/2'
'x, y+1/2, z+1/2'
'-x+1/4, -y+5/4, z+1'
'-x+3/4, y+1, -z+3/4'
'x+1/2, -y+3/4, -z+5/4'
'z, x+1/2, y+1/2'
'z+1/2, -x+3/4, -y+5/4'
'-z+1/4, -x+5/4, y+1'
'-z+3/4, x+1, -y+3/4'
'y, z+1/2, x+1/2'
'-y+3/4, z+1, -x+3/4'
'y+1/2, -z+3/4, -x+5/4'
'-y+1/4, -z+5/4, x+1'
'y+3/4, x+3/4, -z+1/2'
'-y+1/2, -x+1, -z+1'
'y+1/4, -x+1/2, z+5/4'
'-y, x+5/4, z+3/4'
'x+3/4, z+3/4, -y+1/2'
'-x, z+5/4, y+3/4'
'-x+1/2, -z+1, -y+1'
'x+1/4, -z+1/2, y+5/4'
'z+3/4, y+3/4, -x+1/2'
'z+1/4, -y+1/2, x+5/4'
'-z, y+5/4, x+3/4'
'-z+1/2, -y+1, -x+1'
'x+1/2, y, z+1/2'
'-x+3/4, -y+3/4, z+1'
'-x+5/4, y+1/2, -z+3/4'
'x+1, -y+1/4, -z+5/4'
'z+1/2, x, y+1/2'
'z+1, -x+1/4, -y+5/4'
'-z+3/4, -x+3/4, y+1'
'-z+5/4, x+1/2, -y+3/4'
'y+1/2, z, x+1/2'
'-y+5/4, z+1/2, -x+3/4'
'y+1, -z+1/4, -x+5/4'
'-y+3/4, -z+3/4, x+1'
'y+5/4, x+1/4, -z+1/2'
'-y+1, -x+1/2, -z+1'
'y+3/4, -x, z+5/4'
'-y+1/2, x+3/4, z+3/4'
'x+5/4, z+1/4, -y+1/2'
'-x+1/2, z+3/4, y+3/4'
'-x+1, -z+1/2, -y+1'
'x+3/4, -z, y+5/4'
'z+5/4, y+1/4, -x+1/2'
'z+3/4, -y, x+5/4'
'-z+1/2, y+3/4, x+3/4'
'-z+1, -y+1/2, -x+1'
'x+1/2, y+1/2, z'
'-x+3/4, -y+5/4, z+1/2'
'-x+5/4, y+1, -z+1/4'
'x+1, -y+3/4, -z+3/4'
'z+1/2, x+1/2, y'
'z+1, -x+3/4, -y+3/4'
'-z+3/4, -x+5/4, y+1/2'
'-z+5/4, x+1, -y+1/4'
'y+1/2, z+1/2, x'
'-y+5/4, z+1, -x+1/4'
'y+1, -z+3/4, -x+3/4'
'-y+3/4, -z+5/4, x+1/2'
'y+5/4, x+3/4, -z'
'-y+1, -x+1, -z+1/2'
'y+3/4, -x+1/2, z+3/4'
'-y+1/2, x+5/4, z+1/4'
'x+5/4, z+3/4, -y'
'-x+1/2, z+5/4, y+1/4'
'-x+1, -z+1, -y+1/2'
'x+3/4, -z+1/2, y+3/4'
'z+5/4, y+3/4, -x'
'z+3/4, -y+1/2, x+3/4'
'-z+1/2, y+5/4, x+1/4'
'-z+1, -y+1, -x+1/2'
'-x, -y, -z'
'x-1/4, y-3/4, -z-1/2'
'x-3/4, -y-1/2, z-1/4'
'-x-1/2, y-1/4, z-3/4'
'-z, -x, -y'
'-z-1/2, x-1/4, y-3/4'
'z-1/4, x-3/4, -y-1/2'
'z-3/4, -x-1/2, y-1/4'
'-y, -z, -x'
'y-3/4, -z-1/2, x-1/4'
'-y-1/2, z-1/4, x-3/4'
'y-1/4, z-3/4, -x-1/2'
'-y-3/4, -x-1/4, z'
'y-1/2, x-1/2, z-1/2'
'-y-1/4, x, -z-3/4'
'y, -x-3/4, -z-1/4'
'-x-3/4, -z-1/4, y'
'x, -z-3/4, -y-1/4'
'x-1/2, z-1/2, y-1/2'
'-x-1/4, z, -y-3/4'
'-z-3/4, -y-1/4, x'
'-z-1/4, y, -x-3/4'
'z, -y-3/4, -x-1/4'
'z-1/2, y-1/2, x-1/2'
'-x, -y+1/2, -z+1/2'
'x-1/4, y-1/4, -z'
'x-3/4, -y, z+1/4'
'-x-1/2, y+1/4, z-1/4'
'-z, -x+1/2, -y+1/2'
'-z-1/2, x+1/4, y-1/4'
'z-1/4, x-1/4, -y'
'z-3/4, -x, y+1/4'
'-y, -z+1/2, -x+1/2'
'y-3/4, -z, x+1/4'
'-y-1/2, z+1/4, x-1/4'
'y-1/4, z-1/4, -x'
'-y-3/4, -x+1/4, z+1/2'
'y-1/2, x, z'
'-y-1/4, x+1/2, -z-1/4'
'y, -x-1/4, -z+1/4'
'-x-3/4, -z+1/4, y+1/2'
'x, -z-1/4, -y+1/4'
'x-1/2, z, y'
'-x-1/4, z+1/2, -y-1/4'
'-z-3/4, -y+1/4, x+1/2'
'-z-1/4, y+1/2, -x-1/4'
'z, -y-1/4, -x+1/4'
'z-1/2, y, x'
'-x+1/2, -y, -z+1/2'
'x+1/4, y-3/4, -z'
'x-1/4, -y-1/2, z+1/4'
'-x, y-1/4, z-1/4'
'-z+1/2, -x, -y+1/2'
'-z, x-1/4, y-1/4'
'z+1/4, x-3/4, -y'
'z-1/4, -x-1/2, y+1/4'
'-y+1/2, -z, -x+1/2'
'y-1/4, -z-1/2, x+1/4'
'-y, z-1/4, x-1/4'
'y+1/4, z-3/4, -x'
'-y-1/4, -x-1/4, z+1/2'
'y, x-1/2, z'
'-y+1/4, x, -z-1/4'
'y+1/2, -x-3/4, -z+1/4'
'-x-1/4, -z-1/4, y+1/2'
'x+1/2, -z-3/4, -y+1/4'
'x, z-1/2, y'
'-x+1/4, z, -y-1/4'
'-z-1/4, -y-1/4, x+1/2'
'-z+1/4, y, -x-1/4'
'z+1/2, -y-3/4, -x+1/4'
'z, y-1/2, x'
'-x+1/2, -y+1/2, -z'
'x+1/4, y-1/4, -z-1/2'
'x-1/4, -y, z-1/4'
'-x, y+1/4, z-3/4'
'-z+1/2, -x+1/2, -y'
'-z, x+1/4, y-3/4'
'z+1/4, x-1/4, -y-1/2'
'z-1/4, -x, y-1/4'
'-y+1/2, -z+1/2, -x'
'y-1/4, -z, x-1/4'
'-y, z+1/4, x-3/4'
'y+1/4, z-1/4, -x-1/2'
'-y-1/4, -x+1/4, z'
'y, x, z-1/2'
'-y+1/4, x+1/2, -z-3/4'
'y+1/2, -x-1/4, -z-1/4'
'-x-1/4, -z+1/4, y'
'x+1/2, -z-1/4, -y-1/4'
'x, z, y-1/2'
'-x+1/4, z+1/2, -y-3/4'
'-z-1/4, -y+1/4, x'
'-z+1/4, y+1/2, -x-3/4'
'z+1/2, -y-1/4, -x-1/4'
'z, y, x-1/2'

loop_
_atom_site_label
_atom_site_type_symbol
_atom_site_fract_x
_atom_site_fract_y
_atom_site_fract_z
_atom_site_U_iso_or_equiv
_atom_site_adp_type
_atom_site_occupancy
_atom_site_site_symmetry_order
_atom_site_calc_flag
_atom_site_refinement_flags_posn
_atom_site_refinement_flags_adp
_atom_site_refinement_flags_occupancy
_atom_site_disorder_assembly
_atom_site_disorder_group
Y1 Y 0.250000 0.250000 0.250000 0.01920(17) Uani 1 6 d S T P . .
O1 O 0.28040(7) 0.33652(7) 0.24152(7) 0.0330(4) Uani 1 1 d . . . . .
C1 C 0.25295(9) 0.37733(9) 0.24180(10) 0.0245(5) Uani 1 1 d . . . . .
O2 O 0.27176(7) 0.42194(7) 0.23678(7) 0.0298(4) Uani 1 1 d . . . . .
C2 C 0.19493(11) 0.37080(10) 0.24725(12) 0.0375(6) Uani 1 1 d . . . . .
H2A H 0.182900 0.388272 0.278650 0.045 Uiso 1 1 calc R U . . .
H2B H 0.177368 0.386374 0.217503 0.045 Uiso 1 1 calc R U . . .
O3 O 0.18300(6) 0.31700(6) 0.250000 0.0292(5) Uani 1 2 d S T P . .
Co1 Co 0.250000 0.500000 0.250000 0.0173(2) Uani 1 6 d S T P . .
Co2 Co 0.375000 0.375000 0.375000 0.0390(3) Uani 1 12 d S T P . .
O1W O 0.375000 0.375000 0.29395(14) 0.0556(10) Uani 1 2 d S T P . .
H1W H 0.3495(17) 0.3716(17) 0.2793(19) 0.083 Uiso 1 1 d . U . . .
O2W O 0.121(2) 0.4201(5) 0.1266(14) 0.096(6) Uani 0.25 1 d D . P A -1
H2WA H 0.134(3) 0.4417(14) 0.148(2) 0.144 Uiso 0.25 1 d D U P B -1
H2WB H 0.129(5) 0.3905(8) 0.138(3) 0.144 Uiso 0.25 1 d D U P C -1

loop_
_atom_site_aniso_label
_atom_site_aniso_U_11
_atom_site_aniso_U_22
_atom_site_aniso_U_33
_atom_site_aniso_U_23
_atom_site_aniso_U_13
_atom_site_aniso_U_12
Y1 0.01920(17) 0.01920(17) 0.01920(17) 0.00628(10) 0.00628(10) 0.00628(10)
O1 0.0272(9) 0.0240(9) 0.0479(11) 0.0084(7) 0.0071(8) 0.0052(7)
C1 0.0287(12) 0.0228(13) 0.0220(10) 0.0050(8) 0.0004(8) 0.0036(8)
O2 0.0327(9) 0.0238(9) 0.0328(9) 0.0012(7) 0.0029(7) 0.0013(7)
C2 0.0286(13) 0.0225(12) 0.0615(18) 0.0064(11) 0.0090(12) 0.0062(9)
O3 0.0226(7) 0.0226(7) 0.0425(14) 0.0077(7) 0.0077(7) 0.0042(9)
Co1 0.0173(2) 0.0173(2) 0.0173(2) 0.00043(13) -0.00043(13) 0.00043(13)
Co2 0.0390(3) 0.0390(3) 0.0390(3) 0.000 0.000 0.000
O1W 0.0358(17) 0.090(3) 0.0411(18) 0.000 0.000 -0.0073(17)
O2W 0.123(15) 0.090(9) 0.074(8) 0.032(17) -0.018(8) -0.01(2)

loop_
_atom_type_symbol
_atom_type_description
_atom_type_scat_dispersion_real
_atom_type_scat_dispersion_imag
_atom_type_scat_source
C C 0.0033 0.0016 'International Tables Vol C Tables 4.2.6.8 and 6.1.1.4'
H H 0.0000 0.0000 'International Tables Vol C Tables 4.2.6.8 and 6.1.1.4'
O O 0.0106 0.0060 'International Tables Vol C Tables 4.2.6.8 and 6.1.1.4'
Co Co 0.3494 0.9721 'International Tables Vol C Tables 4.2.6.8 and 6.1.1.4'
Y Y -2.7962 3.5667 'International Tables Vol C Tables 4.2.6.8 and 6.1.1.4'

loop_
_geom_angle_atom_site_label_1
_geom_angle_atom_site_label_2
_geom_angle_atom_site_label_3
_geom_angle
_geom_angle_site_symmetry_1
_geom_angle_site_symmetry_3
_geom_angle_publ_flag
O1 Y1 O1 78.86(7) 24 14 ?
O1 Y1 O1 86.32(9) 24 9 ?
O1 Y1 O1 145.26(9) 14 9 ?
O1 Y1 O1 78.86(7) 24 19 ?
O1 Y1 O1 78.86(7) 14 19 ?
O1 Y1 O1 128.96(8) 9 19 ?
O1 Y1 O1 128.96(8) 24 5 ?
O1 Y1 O1 86.32(9) 14 5 ?
O1 Y1 O1 78.86(7) 9 5 ?
O1 Y1 O1 145.26(9) 19 5 ?
O1 Y1 O1 145.26(9) 24 . ?
O1 Y1 O1 128.96(8) 14 . ?
O1 Y1 O1 78.86(7) 9 . ?
O1 Y1 O1 86.32(9) 19 . ?
O1 Y1 O1 78.86(7) 5 . ?
O1 Y1 O3 136.84(5) 24 . ?
O1 Y1 O3 64.48(4) 14 . ?
O1 Y1 O3 136.84(5) 9 . ?
O1 Y1 O3 72.63(4) 19 . ?
O1 Y1 O3 72.63(4) 5 . ?
O1 Y1 O3 64.48(4) . . ?
O1 Y1 O3 72.63(4) 24 9 ?
O1 Y1 O3 136.84(5) 14 9 ?
O1 Y1 O3 64.48(4) 9 9 ?
O1 Y1 O3 64.48(4) 19 9 ?
O1 Y1 O3 136.84(5) 5 9 ?
O1 Y1 O3 72.63(4) . 9 ?
O3 Y1 O3 120.0 . 9 ?
O1 Y1 O3 64.48(4) 24 5 ?
O1 Y1 O3 72.63(4) 14 5 ?
O1 Y1 O3 72.63(4) 9 5 ?
O1 Y1 O3 136.84(5) 19 5 ?
O1 Y1 O3 64.48(4) 5 5 ?
O1 Y1 O3 136.84(5) . 5 ?
O3 Y1 O3 120.0 . 5 ?
O3 Y1 O3 120.0 9 5 ?
C1 O1 Y1 126.49(16) . . ?
O2 C1 O1 123.0(2) . . ?
O2 C1 C2 119.6(2) . . ?
O1 C1 C2 117.4(2) . . ?
C1 O2 Co1 138.79(16) . . ?
O3 C2 C1 109.1(2) . . ?
O3 C2 H2A 109.9 . . ?
C1 C2 H2A 109.9 . . ?
O3 C2 H2B 109.9 . . ?
C1 C2 H2B 109.9 . . ?
H2A C2 H2B 108.3 . . ?
C2 O3 C2 115.1(3) . 14 ?
C2 O3 Y1 122.45(13) . . ?
C2 O3 Y1 122.45(13) 14 . ?
O2 Co1 O2 180.00(9) 108_566 60_554 ?
O2 Co1 O2 86.78(7) 108_566 145_565 ?
O2 Co1 O2 93.22(7) 60_554 145_565 ?
O2 Co1 O2 93.22(7) 108_566 78_455 ?
O2 Co1 O2 86.78(7) 60_554 78_455 ?
O2 Co1 O2 93.22(7) 145_565 78_455 ?
O2 Co1 O2 86.78(7) 108_566 126_655 ?
O2 Co1 O2 93.22(7) 60_554 126_655 ?
O2 Co1 O2 86.78(7) 145_565 126_655 ?
O2 Co1 O2 180.0 78_455 126_655 ?
O2 Co1 O2 93.22(7) 108_566 . ?
O2 Co1 O2 86.78(7) 60_554 . ?
O2 Co1 O2 180.0 145_565 . ?
O2 Co1 O2 86.78(7) 78_455 . ?
O2 Co1 O2 93.22(7) 126_655 . ?
O1W Co2 O1W 180.0 83_455 9 ?
O1W Co2 O1W 90.0 83_455 27_545 ?
O1W Co2 O1W 90.0 9 27_545 ?
O1W Co2 O1W 90.0 83_455 5 ?
O1W Co2 O1W 90.000(1) 9 5 ?
O1W Co2 O1W 90.0 27_545 5 ?
O1W Co2 O1W 90.000(1) 83_455 55_554 ?
O1W Co2 O1W 90.0 9 55_554 ?
O1W Co2 O1W 90.000(1) 27_545 55_554 ?
O1W Co2 O1W 180.0 5 55_554 ?
O1W Co2 O1W 90.0 83_455 . ?
O1W Co2 O1W 90.0 9 . ?
O1W Co2 O1W 180.0 27_545 . ?
O1W Co2 O1W 90.0 5 . ?
O1W Co2 O1W 90.0 55_554 . ?
Co2 O1W H1W 120(4) . . ?
Co2 O1W H1W 120(4) . 50_554 ?
H1W O1W H1W 121(7) . 50_554 ?
H2WA O2W H2WB 105.8(6) . . ?

loop_
_geom_bond_atom_site_label_1
_geom_bond_atom_site_label_2
_geom_bond_distance
_geom_bond_site_symmetry_2
_geom_bond_publ_flag
Y1 O1 2.3574(17) 24 ?
Y1 O1 2.3574(17) 14 ?
Y1 O1 2.3574(18) 9 ?
Y1 O1 2.3574(17) 19 ?
Y1 O1 2.3574(17) 5 ?
Y1 O1 2.3574(18) . ?
Y1 O3 2.425(2) . ?
Y1 O3 2.425(2) 9 ?
Y1 O3 2.425(2) 5 ?
O1 C1 1.259(3) . ?
C1 O2 1.246(3) . ?
C1 C2 1.501(4) . ?
O2 Co1 2.1017(17) . ?
C2 O3 1.412(3) . ?
C2 H2A 0.9700 . ?
C2 H2B 0.9700 . ?
Co2 O1W 2.075(4) 83_455 ?
Co2 O1W 2.075(4) 9 ?
Co2 O1W 2.075(4) 27_545 ?
Co2 O1W 2.075(4) 5 ?
Co2 O1W 2.075(4) 55_554 ?
Co2 O1W 2.075(4) . ?
O1W H1W 0.76(4) . ?
O1W H1W 0.76(4) 50_554 ?
O2W H2WA 0.8400(11) . ?
O2W H2WB 0.8400(11) . ?
